data_7111885
loop_
_publ_author_name
'Li Cao'
'Jun Tao'
'Qian Gao'
'Tao Liu'
'Zhengcai Xia'
'Dongfeng Li'

_publ_section_title
;
 Selective on/off switching at room temperature of a magnetic bistable
 {Fe2Co2} complex with single crystal-to-single crystal transformation via
 intramolecular electron transfer
;
_journal_name_full Chem.Commun.
_journal_page_first 1665
_journal_paper_doi 10.1039/c3cc48116f
_journal_volume 50
_journal_year 2014
_chemical_formula_sum 'C90 H92 B2 Cl2 Co2 Fe2 N26 O26'
_chemical_formula_weight 2275.98
_chemical_name_systematic
; 
 ? 
;
_space_group_IT_number 14
_symmetry_cell_setting monoclinic
_symmetry_space_group_name_Hall '-P 2ybc'
_symmetry_space_group_name_H-M 'P 1 21/c 1'
_atom_sites_solution_hydrogens geom
_atom_sites_solution_primary direct
_atom_sites_solution_secondary difmap
_audit_creation_method SHELXL-97
_cell_angle_alpha 90.00
_cell_angle_beta 119.442(11)
_cell_angle_gamma 90.00
_cell_formula_units_Z 2
_cell_length_a 15.698(3)
_cell_length_b 17.923(4)
_cell_length_c 20.679(3)
_cell_measurement_reflns_used 9993
_cell_measurement_temperature 100(2)
_cell_measurement_theta_max 28.54
_cell_measurement_theta_min 2.26
_cell_volume 5066.8(17)
_computing_cell_refinement 'Bruker SAINT'
_computing_data_collection 'Bruker APEX2'
_computing_data_reduction 'Bruker SAINT'
_computing_molecular_graphics 'Bruker SHELXTL'
_computing_publication_material 'Bruker SHELXTL'
_computing_structure_refinement 'SHELXL-97 (Sheldrick, 2008)'
_computing_structure_solution 'SHELXS-97 (Sheldrick, 2008)'
_diffrn_ambient_temperature 100(2)
_diffrn_measured_fraction_theta_full 0.992
_diffrn_measured_fraction_theta_max 0.992
_diffrn_measurement_device_type 'Bruker APEX-II CCD'
_diffrn_measurement_method '\f and \w scans'
_diffrn_radiation_monochromator graphite
_diffrn_radiation_source 'fine-focus sealed tube'
_diffrn_radiation_type MoK\a
_diffrn_radiation_wavelength 0.71073
_diffrn_reflns_av_R_equivalents 0.1302
_diffrn_reflns_av_sigmaI/netI 0.1127
_diffrn_reflns_limit_h_max 18
_diffrn_reflns_limit_h_min -18
_diffrn_reflns_limit_k_max 21
_diffrn_reflns_limit_k_min -21
_diffrn_reflns_limit_l_max 24
_diffrn_reflns_limit_l_min -24
_diffrn_reflns_number 35078
_diffrn_reflns_theta_full 25.00
_diffrn_reflns_theta_max 25.00
_diffrn_reflns_theta_min 1.49
_exptl_absorpt_coefficient_mu 0.743
_exptl_absorpt_correction_T_max 0.9430
_exptl_absorpt_correction_T_min 0.7811
_exptl_absorpt_correction_type multi-scan
_exptl_absorpt_process_details 'Bruker SADABS'
_exptl_crystal_colour green
_exptl_crystal_density_diffrn 1.492
_exptl_crystal_density_method 'not measured'
_exptl_crystal_description rod
_exptl_crystal_F_000 2344
_exptl_crystal_size_max 0.35
_exptl_crystal_size_mid 0.12
_exptl_crystal_size_min 0.08
_refine_diff_density_max 1.813
_refine_diff_density_min -0.929
_refine_diff_density_rms 0.193
_refine_ls_extinction_method none
_refine_ls_goodness_of_fit_ref 1.078
_refine_ls_hydrogen_treatment constr
_refine_ls_matrix_type full
_refine_ls_number_parameters 680
_refine_ls_number_reflns 8852
_refine_ls_number_restraints 0
_refine_ls_restrained_S_all 1.078
_refine_ls_R_factor_all 0.2181
_refine_ls_R_factor_gt 0.1286
_refine_ls_shift/su_max 0.000
_refine_ls_shift/su_mean 0.000
_refine_ls_structure_factor_coef Fsqd
_refine_ls_weighting_details 'calc w=1/[\s^2^(Fo^2^)+(0.0532P)^2^+137.3994P] where P=(Fo^2^+2Fc^2^)/3'
_refine_ls_weighting_scheme calc
_refine_ls_wR_factor_gt 0.2786
_refine_ls_wR_factor_ref 0.3149
_reflns_number_gt 5045
_reflns_number_total 8852
_reflns_threshold_expression >2sigma(I)
_cod_data_source_file c3cc48116f.txt
_cod_data_source_block 1.2MeOH'
_cod_original_sg_symbol_H-M P2(1)/c
_cod_database_code 7111885

loop_
_symmetry_equiv_pos_as_xyz
'x, y, z'
'-x, y+1/2, -z+1/2'
'-x, -y, -z'
'x, -y-1/2, z-1/2'

loop_
_atom_site_label
_atom_site_type_symbol
_atom_site_fract_x
_atom_site_fract_y
_atom_site_fract_z
_atom_site_U_iso_or_equiv
_atom_site_adp_type
_atom_site_occupancy
_atom_site_symmetry_multiplicity
_atom_site_calc_flag
_atom_site_refinement_flags
Co1 Co 0.24897(10) 0.50134(8) 0.61958(8) 0.0229(4) Uani 1 1 d .
Fe1 Fe -0.03774(11) 0.57886(9) 0.63480(8) 0.0242(4) Uani 1 1 d .
O1 O 0.5958(7) 0.3870(5) 0.5282(5) 0.043(2) Uani 1 1 d .
O2 O 0.5550(5) 0.2786(4) 0.5590(4) 0.0302(18) Uani 1 1 d .
O3 O 0.2350(6) 0.1198(5) 0.6286(5) 0.041(2) Uani 1 1 d .
O4 O 0.1203(5) 0.1491(4) 0.6614(4) 0.0307(19) Uani 1 1 d .
O5 O 0.2205(6) 0.8755(4) 0.5343(4) 0.040(2) Uani 1 1 d .
O6 O 0.2966(5) 0.8732(4) 0.6580(4) 0.0291(18) Uani 1 1 d .
O7 O 0.6123(6) 0.6654(4) 0.9362(4) 0.0302(19) Uani 1 1 d .
O8 O 0.6417(6) 0.5444(5) 0.9667(5) 0.043(2) Uani 1 1 d .
N1 N 0.1505(6) 0.5341(5) 0.6390(4) 0.020(2) Uani 1 1 d .
N2 N -0.1559(6) 0.5179(5) 0.4810(4) 0.0199(19) Uani 1 1 d .
N3 N -0.0396(10) 0.4218(7) 0.6930(9) 0.069(4) Uani 1 1 d .
N4 N -0.0340(6) 0.6812(5) 0.5967(5) 0.024(2) Uani 1 1 d .
N5 N -0.0542(7) 0.7428(5) 0.6219(6) 0.035(2) Uani 1 1 d .
N6 N 0.0347(7) 0.6228(5) 0.7363(5) 0.031(2) Uani 1 1 d .
N7 N 0.0070(7) 0.6920(6) 0.7497(5) 0.032(2) Uani 1 1 d .
N8 N -0.1604(7) 0.6085(5) 0.6344(5) 0.025(2) Uani 1 1 d .
N9 N -0.1709(7) 0.6794(5) 0.6545(5) 0.034(2) Uani 1 1 d .
N10 N 0.3486(6) 0.4619(4) 0.6012(4) 0.0183(19) Uani 1 1 d .
N11 N 0.2317(6) 0.3986(5) 0.6379(5) 0.021(2) Uani 1 1 d .
N12 N 0.2643(5) 0.6042(5) 0.6004(4) 0.0140(17) Uani 1 1 d .
N13 N 0.3487(6) 0.5255(5) 0.7200(4) 0.023(2) Uani 1 1 d .
C1 C 0.0771(8) 0.5531(5) 0.6355(6) 0.021(2) Uani 1 1 d .
C2 C -0.1118(7) 0.5404(5) 0.5384(5) 0.014(2) Uani 1 1 d .
C3 C -0.0380(8) 0.4819(6) 0.6729(6) 0.025(2) Uani 1 1 d .
C4 C -0.0084(8) 0.7042(7) 0.5453(6) 0.033(3) Uani 1 1 d .
H4 H 0.0076 0.6724 0.5161 0.039 Uiso 1 1 calc R
C5 C -0.0098(9) 0.7816(6) 0.5430(7) 0.034(3) Uani 1 1 d .
H5 H 0.0059 0.8128 0.5132 0.041 Uiso 1 1 calc R
C6 C -0.0373(9) 0.8025(7) 0.5908(8) 0.048(4) Uani 1 1 d .
H6 H -0.0443 0.8529 0.6017 0.058 Uiso 1 1 calc R
C7 C 0.1072(8) 0.6018(7) 0.7996(6) 0.032(3) Uani 1 1 d .
H7 H 0.1407 0.5557 0.8073 0.039 Uiso 1 1 calc R
C8 C 0.1302(9) 0.6558(8) 0.8554(7) 0.045(3) Uani 1 1 d .
H8 H 0.1805 0.6537 0.9058 0.053 Uiso 1 1 calc R
C9 C 0.0627(9) 0.7125(8) 0.8203(7) 0.043(3) Uani 1 1 d .
H9 H 0.0573 0.7575 0.8424 0.052 Uiso 1 1 calc R
C10 C -0.2458(8) 0.5740(6) 0.6163(6) 0.030(3) Uani 1 1 d .
H10 H -0.2613 0.5243 0.5983 0.036 Uiso 1 1 calc R
C11 C -0.3084(9) 0.6208(7) 0.6275(7) 0.040(3) Uani 1 1 d .
H11 H -0.3720 0.6099 0.6197 0.048 Uiso 1 1 calc R
C12 C -0.2568(8) 0.6866(7) 0.6524(6) 0.032(3) Uani 1 1 d .
H12 H -0.2789 0.7301 0.6660 0.039 Uiso 1 1 calc R
C13 C 0.4105(8) 0.4995(6) 0.5872(6) 0.024(2) Uani 1 1 d .
H13 H 0.4081 0.5525 0.5873 0.029 Uiso 1 1 calc R
C14 C 0.4778(8) 0.4660(6) 0.5726(6) 0.021(2) Uani 1 1 d .
H14 H 0.5222 0.4947 0.5641 0.026 Uiso 1 1 calc R
C15 C 0.4788(8) 0.3876(6) 0.5709(6) 0.026(3) Uani 1 1 d .
C16 C 0.4137(7) 0.3467(6) 0.5833(5) 0.023(2) Uani 1 1 d .
H16 H 0.4128 0.2938 0.5812 0.028 Uiso 1 1 calc R
C17 C 0.3492(7) 0.3860(6) 0.5990(5) 0.019(2) Uani 1 1 d .
C18 C 0.2792(7) 0.3497(6) 0.6182(5) 0.017(2) Uani 1 1 d .
C19 C 0.2650(8) 0.2738(6) 0.6171(6) 0.026(3) Uani 1 1 d .
H19 H 0.2981 0.2404 0.6014 0.032 Uiso 1 1 calc R
C20 C 0.2011(8) 0.2480(6) 0.6396(6) 0.025(2) Uani 1 1 d .
C21 C 0.1514(7) 0.2972(6) 0.6601(6) 0.026(3) Uani 1 1 d .
H21 H 0.1067 0.2797 0.6752 0.031 Uiso 1 1 calc R
C22 C 0.1683(8) 0.3738(6) 0.6582(6) 0.026(3) Uani 1 1 d .
H22 H 0.1340 0.4086 0.6717 0.031 Uiso 1 1 calc R
C23 C 0.5496(7) 0.3511(7) 0.5502(6) 0.025(2) Uani 1 1 d .
C24 C 0.6160(9) 0.2389(7) 0.5358(7) 0.034(3) Uani 1 1 d .
H24A H 0.6855 0.2521 0.5685 0.041 Uiso 1 1 calc R
H24B H 0.5976 0.2529 0.4842 0.041 Uiso 1 1 calc R
C25 C 0.6017(10) 0.1571(7) 0.5402(8) 0.041(3) Uani 1 1 d .
H25A H 0.5324 0.1447 0.5090 0.062 Uiso 1 1 calc R
H25B H 0.6230 0.1433 0.5918 0.062 Uiso 1 1 calc R
H25C H 0.6405 0.1295 0.5227 0.062 Uiso 1 1 calc R
C26 C 0.1870(8) 0.1646(7) 0.6418(6) 0.028(3) Uani 1 1 d .
C27 C 0.1048(9) 0.0699(6) 0.6710(7) 0.034(3) Uani 1 1 d .
H27A H 0.0758 0.0655 0.7039 0.041 Uiso 1 1 calc R
H27B H 0.1685 0.0436 0.6949 0.041 Uiso 1 1 calc R
C28 C 0.0384(10) 0.0346(7) 0.5978(8) 0.053(4) Uani 1 1 d .
H28A H 0.0689 0.0365 0.5663 0.079 Uiso 1 1 calc R
H28B H -0.0239 0.0615 0.5736 0.079 Uiso 1 1 calc R
H28C H 0.0267 -0.0176 0.6055 0.079 Uiso 1 1 calc R
C29 C 0.2137(8) 0.6410(6) 0.5357(6) 0.026(3) Uani 1 1 d .
H29 H 0.1792 0.6131 0.4912 0.031 Uiso 1 1 calc R
C30 C 0.2104(8) 0.7170(6) 0.5319(6) 0.022(2) Uani 1 1 d .
H30 H 0.1732 0.7413 0.4854 0.027 Uiso 1 1 calc R
C31 C 0.2614(8) 0.7580(6) 0.5960(5) 0.026(3) Uani 1 1 d .
C32 C 0.3151(7) 0.7221(6) 0.6628(6) 0.022(2) Uani 1 1 d .
H32 H 0.3500 0.7496 0.7076 0.027 Uiso 1 1 calc R
C33 C 0.3170(7) 0.6444(6) 0.6631(5) 0.019(2) Uani 1 1 d .
C34 C 0.3749(8) 0.5984(6) 0.7296(6) 0.022(2) Uani 1 1 d .
C35 C 0.4516(8) 0.6236(6) 0.7957(6) 0.024(2) Uani 1 1 d .
H35 H 0.4680 0.6751 0.8022 0.029 Uiso 1 1 calc R
C36 C 0.5050(8) 0.5734(6) 0.8531(6) 0.028(3) Uani 1 1 d .
C37 C 0.4743(8) 0.4994(6) 0.8433(6) 0.028(3) Uani 1 1 d .
H37 H 0.5058 0.4644 0.8824 0.034 Uiso 1 1 calc R
C38 C 0.3963(7) 0.4776(6) 0.7750(6) 0.026(3) Uani 1 1 d .
H38 H 0.3767 0.4267 0.7677 0.031 Uiso 1 1 calc R
C39 C 0.2561(7) 0.8423(6) 0.5920(5) 0.019(2) Uani 1 1 d .
C40 C 0.3020(9) 0.9542(6) 0.6606(6) 0.034(3) Uani 1 1 d .
H40A H 0.2358 0.9757 0.6414 0.041 Uiso 1 1 calc R
H40B H 0.3295 0.9726 0.6296 0.041 Uiso 1 1 calc R
C41 C 0.3661(9) 0.9770(7) 0.7395(7) 0.040(3) Uani 1 1 d .
H41A H 0.4305 0.9537 0.7588 0.060 Uiso 1 1 calc R
H41B H 0.3365 0.9609 0.7693 0.060 Uiso 1 1 calc R
H41C H 0.3734 1.0314 0.7424 0.060 Uiso 1 1 calc R
C42 C 0.5910(8) 0.6004(7) 0.9242(6) 0.029(3) Uani 1 1 d .
C43 C 0.7340(10) 0.5633(7) 1.0343(7) 0.045(4) Uani 1 1 d .
H43A H 0.7809 0.5217 1.0460 0.054 Uiso 1 1 calc R
H43B H 0.7626 0.6083 1.0245 0.054 Uiso 1 1 calc R
C44 C 0.7207(13) 0.5772(9) 1.0987(8) 0.065(5) Uani 1 1 d .
H44A H 0.6892 0.5339 1.1070 0.097 Uiso 1 1 calc R
H44B H 0.6795 0.6214 1.0893 0.097 Uiso 1 1 calc R
H44C H 0.7846 0.5857 1.1427 0.097 Uiso 1 1 calc R
B1 B -0.0806(9) 0.7325(8) 0.6849(7) 0.031(3) Uani 1 1 d .
H1 H -0.0948 0.7815 0.7007 0.037 Uiso 1 1 d R
O1S O 0.1606(11) 0.9010(7) 0.7399(9) 0.100(5) Uani 1 1 d .
H1S H 0.1039 0.9012 0.7346 0.150 Uiso 1 1 d R
C1S C 0.2042(11) 0.8293(10) 0.7687(9) 0.063(4) Uani 1 1 d .
H1SA H 0.2152 0.8235 0.8195 0.075 Uiso 1 1 d R
H1SB H 0.1614 0.7891 0.7373 0.075 Uiso 1 1 d R
H1SC H 0.2671 0.8268 0.7694 0.075 Uiso 1 1 d R
Cl1 Cl 0.5353(2) 0.77813(16) 0.68905(16) 0.0310(7) Uani 1 1 d .
O9 O 0.4637(6) 0.8237(5) 0.6297(5) 0.038(2) Uani 1 1 d .
O10 O 0.5207(6) 0.7012(5) 0.6672(6) 0.047(2) Uani 1 1 d .
O11 O 0.5259(5) 0.7862(5) 0.7540(4) 0.036(2) Uani 1 1 d .
O12 O 0.6312(6) 0.8016(4) 0.7040(5) 0.038(2) Uani 1 1 d .

loop_
_atom_site_aniso_label
_atom_site_aniso_U_11
_atom_site_aniso_U_22
_atom_site_aniso_U_33
_atom_site_aniso_U_23
_atom_site_aniso_U_13
_atom_site_aniso_U_12
Co1 0.0160(7) 0.0196(8) 0.0234(7) -0.0026(6) 0.0024(6) 0.0002(6)
Fe1 0.0182(8) 0.0231(9) 0.0232(8) -0.0013(7) 0.0039(6) 0.0008(7)
O1 0.047(5) 0.028(5) 0.062(6) 0.005(4) 0.032(5) 0.006(4)
O2 0.027(4) 0.018(4) 0.041(5) 0.000(3) 0.013(4) 0.007(3)
O3 0.044(5) 0.022(5) 0.062(6) -0.006(4) 0.030(5) -0.006(4)
O4 0.022(4) 0.023(4) 0.047(5) -0.002(4) 0.017(4) -0.004(3)
O5 0.048(5) 0.022(5) 0.026(4) -0.002(4) 0.000(4) 0.001(4)
O6 0.025(4) 0.021(4) 0.029(4) 0.003(3) 0.004(3) 0.004(3)
O7 0.028(4) 0.023(5) 0.029(4) -0.001(3) 0.006(3) -0.005(3)
O8 0.041(5) 0.023(5) 0.039(5) 0.006(4) -0.002(4) 0.002(4)
N1 0.022(5) 0.011(4) 0.015(4) -0.001(3) -0.001(4) 0.001(4)
N2 0.016(4) 0.029(5) 0.007(4) -0.003(4) 0.000(4) -0.002(4)
N3 0.055(8) 0.048(8) 0.125(12) 0.042(8) 0.061(9) 0.022(7)
N4 0.015(4) 0.016(5) 0.035(5) -0.008(4) 0.007(4) -0.003(4)
N5 0.026(5) 0.017(5) 0.054(7) -0.009(5) 0.014(5) 0.000(4)
N6 0.028(5) 0.033(6) 0.015(5) -0.007(4) -0.002(4) -0.004(4)
N7 0.019(5) 0.040(6) 0.034(5) -0.010(5) 0.012(4) -0.005(4)
N8 0.025(5) 0.021(5) 0.031(5) -0.005(4) 0.015(4) 0.002(4)
N9 0.023(5) 0.024(5) 0.040(6) -0.016(4) 0.005(4) -0.011(4)
N10 0.021(5) 0.009(4) 0.015(4) -0.002(3) 0.001(4) 0.001(4)
N11 0.012(4) 0.017(5) 0.021(5) -0.006(4) -0.002(4) 0.004(4)
N12 0.007(4) 0.018(4) 0.019(4) -0.003(3) 0.008(3) 0.003(3)
N13 0.019(5) 0.020(5) 0.012(4) -0.006(3) -0.005(4) -0.009(4)
C1 0.035(7) 0.006(5) 0.023(6) -0.003(4) 0.014(5) -0.006(5)
C2 0.019(5) 0.011(5) 0.013(5) 0.001(4) 0.007(4) -0.008(4)
C3 0.025(6) 0.026(7) 0.034(6) 0.006(5) 0.022(5) 0.001(5)
C4 0.026(6) 0.031(7) 0.024(6) 0.000(5) -0.001(5) 0.003(5)
C5 0.029(6) 0.019(6) 0.049(8) 0.008(6) 0.015(6) -0.001(5)
C6 0.036(7) 0.017(7) 0.056(9) 0.012(6) -0.004(7) 0.003(6)
C7 0.019(6) 0.053(8) 0.015(5) -0.006(5) 0.001(5) -0.001(5)
C8 0.031(7) 0.062(10) 0.034(7) -0.009(7) 0.011(6) -0.003(7)
C9 0.031(7) 0.055(9) 0.038(7) -0.011(6) 0.012(6) 0.003(6)
C10 0.016(5) 0.024(6) 0.040(7) -0.006(5) 0.007(5) 0.002(5)
C11 0.026(6) 0.039(8) 0.042(7) 0.005(6) 0.006(6) -0.001(6)
C12 0.018(6) 0.043(8) 0.028(6) -0.007(5) 0.005(5) -0.006(5)
C13 0.029(6) 0.017(5) 0.027(6) -0.002(5) 0.014(5) -0.005(5)
C14 0.021(5) 0.013(5) 0.022(5) 0.006(4) 0.005(5) 0.000(4)
C15 0.023(6) 0.022(6) 0.025(6) -0.001(5) 0.005(5) 0.004(5)
C16 0.015(5) 0.025(6) 0.016(5) -0.001(4) -0.003(4) -0.005(5)
C17 0.009(5) 0.027(6) 0.010(5) 0.003(4) -0.003(4) 0.001(4)
C18 0.007(5) 0.021(6) 0.012(5) -0.003(4) -0.003(4) 0.001(4)
C19 0.023(6) 0.017(6) 0.020(5) -0.003(4) -0.004(5) 0.001(5)
C20 0.024(6) 0.020(6) 0.025(6) -0.001(5) 0.007(5) 0.002(5)
C21 0.013(5) 0.026(6) 0.027(6) 0.006(5) 0.001(4) 0.002(5)
C22 0.018(5) 0.020(6) 0.030(6) -0.006(5) 0.005(5) 0.003(5)
C23 0.014(5) 0.034(7) 0.028(6) -0.001(5) 0.011(5) 0.000(5)
C24 0.035(7) 0.033(7) 0.032(6) -0.001(5) 0.014(6) 0.006(6)
C25 0.042(8) 0.029(7) 0.053(8) 0.005(6) 0.023(7) -0.001(6)
C26 0.022(6) 0.031(7) 0.023(6) -0.009(5) 0.004(5) -0.005(5)
C27 0.039(7) 0.020(6) 0.046(7) -0.003(5) 0.024(6) -0.002(5)
C28 0.048(8) 0.016(7) 0.070(10) -0.003(6) 0.011(7) -0.005(6)
C29 0.026(6) 0.031(7) 0.019(5) -0.007(5) 0.010(5) 0.002(5)
C30 0.023(6) 0.013(5) 0.028(6) 0.001(4) 0.011(5) 0.005(4)
C31 0.017(5) 0.032(7) 0.013(5) -0.002(5) -0.006(4) 0.001(5)
C32 0.014(5) 0.017(6) 0.028(6) -0.005(4) 0.005(4) -0.001(4)
C33 0.007(5) 0.028(6) 0.020(5) -0.003(4) 0.004(4) -0.005(4)
C34 0.023(6) 0.010(5) 0.034(6) -0.003(4) 0.015(5) -0.001(4)
C35 0.020(5) 0.014(6) 0.033(6) -0.001(5) 0.008(5) -0.003(4)
C36 0.033(6) 0.018(6) 0.039(7) 0.007(5) 0.023(6) -0.001(5)
C37 0.031(6) 0.012(5) 0.034(6) 0.002(5) 0.010(5) 0.000(5)
C38 0.014(5) 0.028(6) 0.030(6) 0.004(5) 0.006(5) -0.003(4)
C39 0.015(5) 0.018(5) 0.012(5) 0.001(4) -0.002(4) 0.002(4)
C40 0.033(7) 0.024(6) 0.029(6) 0.002(5) 0.003(5) -0.003(5)
C41 0.041(7) 0.028(7) 0.043(8) -0.001(6) 0.014(6) -0.004(6)
C42 0.029(6) 0.030(7) 0.024(6) 0.000(5) 0.010(5) 0.000(5)
C43 0.043(8) 0.033(8) 0.035(7) -0.001(6) 0.000(6) -0.007(6)
C44 0.073(11) 0.056(10) 0.049(9) 0.006(8) 0.017(8) 0.007(9)
B1 0.026(7) 0.031(8) 0.022(7) -0.013(6) 0.002(6) 0.001(6)
O1S 0.108(11) 0.067(9) 0.152(14) 0.006(9) 0.085(11) 0.007(8)
C1S 0.049(9) 0.070(12) 0.070(11) 0.020(9) 0.031(8) 0.019(8)
Cl1 0.0212(14) 0.0272(15) 0.0337(15) -0.0034(12) 0.0052(12) -0.0031(11)
O9 0.035(5) 0.031(5) 0.041(5) 0.011(4) 0.012(4) 0.002(4)
O10 0.040(5) 0.019(5) 0.080(7) -0.005(4) 0.027(5) -0.002(4)
O11 0.020(4) 0.045(5) 0.035(5) -0.003(4) 0.006(4) 0.000(4)
O12 0.026(4) 0.022(4) 0.064(6) -0.002(4) 0.021(4) 0.008(3)

loop_
_atom_type_symbol
_atom_type_description
_atom_type_scat_dispersion_real
_atom_type_scat_dispersion_imag
_atom_type_scat_source
C C 0.0033 0.0016 'International Tables Vol C Tables 4.2.6.8 and 6.1.1.4'
H H 0.0000 0.0000 'International Tables Vol C Tables 4.2.6.8 and 6.1.1.4'
B B 0.0013 0.0007 'International Tables Vol C Tables 4.2.6.8 and 6.1.1.4'
Cl Cl 0.1484 0.1585 'International Tables Vol C Tables 4.2.6.8 and 6.1.1.4'
Co Co 0.3494 0.9721 'International Tables Vol C Tables 4.2.6.8 and 6.1.1.4'
Fe Fe 0.3463 0.8444 'International Tables Vol C Tables 4.2.6.8 and 6.1.1.4'
N N 0.0061 0.0033 'International Tables Vol C Tables 4.2.6.8 and 6.1.1.4'
O O 0.0106 0.0060 'International Tables Vol C Tables 4.2.6.8 and 6.1.1.4'

loop_
_geom_angle_atom_site_label_1
_geom_angle_atom_site_label_2
_geom_angle_atom_site_label_3
_geom_angle
_geom_angle_site_symmetry_1
_geom_angle_site_symmetry_3
N1 Co1 N2 91.2(4) . 3_566
N1 Co1 N10 176.6(4) . .
N2 Co1 N10 88.8(4) 3_566 .
N1 Co1 N12 86.8(3) . .
N2 Co1 N12 93.2(4) 3_566 .
N10 Co1 N12 96.6(3) . .
N1 Co1 N11 92.7(4) . .
N2 Co1 N11 86.2(4) 3_566 .
N10 Co1 N11 83.9(4) . .
N12 Co1 N11 179.2(4) . .
N1 Co1 N13 91.0(4) . .
N2 Co1 N13 176.0(4) 3_566 .
N10 Co1 N13 89.2(4) . .
N12 Co1 N13 83.6(3) . .
N11 Co1 N13 97.0(4) . .
C1 Fe1 C2 90.5(4) . .
C1 Fe1 C3 88.3(4) . .
C2 Fe1 C3 88.7(4) . .
C1 Fe1 N6 92.4(4) . .
C2 Fe1 N6 177.0(4) . .
C3 Fe1 N6 92.3(4) . .
C1 Fe1 N8 179.0(4) . .
C2 Fe1 N8 90.0(4) . .
C3 Fe1 N8 92.6(4) . .
N6 Fe1 N8 87.1(4) . .
C1 Fe1 N4 90.8(4) . .
C2 Fe1 N4 92.4(4) . .
C3 Fe1 N4 178.6(4) . .
N6 Fe1 N4 86.6(4) . .
N8 Fe1 N4 88.3(4) . .
C23 O2 C24 116.7(9) . .
C26 O4 C27 116.9(9) . .
C39 O6 C40 116.8(8) . .
C42 O8 C43 116.6(9) . .
C1 N1 Co1 166.1(8) . .
C2 N2 Co1 167.1(9) . 3_566
N5 N4 C4 105.8(9) . .
N5 N4 Fe1 123.3(8) . .
C4 N4 Fe1 130.9(8) . .
N4 N5 C6 109.5(11) . .
N4 N5 B1 116.3(10) . .
C6 N5 B1 133.8(11) . .
C7 N6 N7 105.3(9) . .
C7 N6 Fe1 135.3(9) . .
N7 N6 Fe1 119.4(7) . .
C9 N7 N6 111.3(10) . .
C9 N7 B1 130.0(11) . .
N6 N7 B1 118.7(9) . .
C10 N8 N9 104.9(9) . .
C10 N8 Fe1 134.8(8) . .
N9 N8 Fe1 120.3(7) . .
C12 N9 N8 110.4(9) . .
C12 N9 B1 131.2(10) . .
N8 N9 B1 117.9(9) . .
C13 N10 C17 118.9(9) . .
C13 N10 Co1 127.8(7) . .
C17 N10 Co1 113.3(7) . .
C22 N11 C18 119.6(9) . .
C22 N11 Co1 125.4(7) . .
C18 N11 Co1 114.4(7) . .
C29 N12 C33 118.3(9) . .
C29 N12 Co1 127.0(7) . .
C33 N12 Co1 113.1(7) . .
C38 N13 C34 119.8(9) . .
C38 N13 Co1 126.3(7) . .
C34 N13 Co1 113.6(7) . .
N1 C1 Fe1 176.3(9) . .
N2 C2 Fe1 179.6(11) . .
N3 C3 Fe1 177.0(12) . .
N4 C4 C5 108.7(11) . .
N4 C4 H4 125.6 . .
C5 C4 H4 125.6 . .
C6 C5 C4 105.3(12) . .
C6 C5 H5 127.3 . .
C4 C5 H5 127.3 . .
C5 C6 N5 110.5(12) . .
C5 C6 H6 124.8 . .
N5 C6 H6 124.8 . .
N6 C7 C8 111.8(12) . .
N6 C7 H7 124.1 . .
C8 C7 H7 124.1 . .
C9 C8 C7 104.6(11) . .
C9 C8 H8 127.7 . .
C7 C8 H8 127.7 . .
N7 C9 C8 107.0(12) . .
N7 C9 H9 126.5 . .
C8 C9 H9 126.5 . .
N8 C10 C11 111.3(10) . .
N8 C10 H10 124.4 . .
C11 C10 H10 124.4 . .
C12 C11 C10 104.1(11) . .
C12 C11 H11 128.0 . .
C10 C11 H11 128.0 . .
N9 C12 C11 109.2(11) . .
N9 C12 H12 125.4 . .
C11 C12 H12 125.4 . .
N10 C13 C14 123.4(10) . .
N10 C13 H13 118.3 . .
C14 C13 H13 118.3 . .
C13 C14 C15 117.6(10) . .
C13 C14 H14 121.2 . .
C15 C14 H14 121.2 . .
C16 C15 C14 120.4(11) . .
C16 C15 C23 122.4(10) . .
C14 C15 C23 117.1(10) . .
C15 C16 C17 117.7(10) . .
C15 C16 H16 121.2 . .
C17 C16 H16 121.2 . .
N10 C17 C16 122.0(10) . .
N10 C17 C18 114.1(9) . .
C16 C17 C18 123.8(10) . .
N11 C18 C19 122.8(10) . .
N11 C18 C17 113.0(9) . .
C19 C18 C17 124.2(10) . .
C20 C19 C18 117.8(11) . .
C20 C19 H19 121.1 . .
C18 C19 H19 121.1 . .
C21 C20 C19 120.5(11) . .
C21 C20 C26 120.6(11) . .
C19 C20 C26 118.9(10) . .
C20 C21 C22 118.3(11) . .
C20 C21 H21 120.8 . .
C22 C21 H21 120.8 . .
N11 C22 C21 121.0(10) . .
N11 C22 H22 119.5 . .
C21 C22 H22 119.5 . .
O1 C23 O2 124.7(11) . .
O1 C23 C15 122.2(11) . .
O2 C23 C15 113.2(10) . .
O2 C24 C25 108.6(10) . .
O2 C24 H24A 110.0 . .
C25 C24 H24A 110.0 . .
O2 C24 H24B 110.0 . .
C25 C24 H24B 110.0 . .
H24A C24 H24B 108.3 . .
C24 C25 H25A 109.5 . .
C24 C25 H25B 109.5 . .
H25A C25 H25B 109.5 . .
C24 C25 H25C 109.5 . .
H25A C25 H25C 109.5 . .
H25B C25 H25C 109.5 . .
O3 C26 O4 126.7(11) . .
O3 C26 C20 121.9(11) . .
O4 C26 C20 111.4(10) . .
O4 C27 C28 110.6(10) . .
O4 C27 H27A 109.5 . .
C28 C27 H27A 109.5 . .
O4 C27 H27B 109.5 . .
C28 C27 H27B 109.5 . .
H27A C27 H27B 108.1 . .
C27 C28 H28A 109.5 . .
C27 C28 H28B 109.5 . .
H28A C28 H28B 109.5 . .
C27 C28 H28C 109.5 . .
H28A C28 H28C 109.5 . .
H28B C28 H28C 109.5 . .
N12 C29 C30 122.3(10) . .
N12 C29 H29 118.8 . .
C30 C29 H29 118.8 . .
C29 C30 C31 119.3(10) . .
C29 C30 H30 120.3 . .
C31 C30 H30 120.3 . .
C32 C31 C30 119.7(10) . .
C32 C31 C39 120.9(9) . .
C30 C31 C39 119.4(9) . .
C31 C32 C33 118.3(10) . .
C31 C32 H32 120.8 . .
C33 C32 H32 120.8 . .
N12 C33 C32 121.8(9) . .
N12 C33 C34 113.7(9) . .
C32 C33 C34 124.5(9) . .
N13 C34 C35 120.9(10) . .
N13 C34 C33 113.6(9) . .
C35 C34 C33 125.5(9) . .
C34 C35 C36 120.0(10) . .
C34 C35 H35 120.0 . .
C36 C35 H35 120.0 . .
C37 C36 C35 118.1(10) . .
C37 C36 C42 122.0(10) . .
C35 C36 C42 119.9(10) . .
C36 C37 C38 119.0(10) . .
C36 C37 H37 120.5 . .
C38 C37 H37 120.5 . .
N13 C38 C37 122.1(10) . .
N13 C38 H38 119.0 . .
C37 C38 H38 119.0 . .
O5 C39 O6 125.2(10) . .
O5 C39 C31 122.5(9) . .
O6 C39 C31 112.3(8) . .
O6 C40 C41 108.1(9) . .
O6 C40 H40A 110.1 . .
C41 C40 H40A 110.1 . .
O6 C40 H40B 110.1 . .
C41 C40 H40B 110.1 . .
H40A C40 H40B 108.4 . .
C40 C41 H41A 109.5 . .
C40 C41 H41B 109.5 . .
H41A C41 H41B 109.5 . .
C40 C41 H41C 109.5 . .
H41A C41 H41C 109.5 . .
H41B C41 H41C 109.5 . .
O7 C42 O8 125.9(10) . .
O7 C42 C36 122.5(10) . .
O8 C42 C36 111.4(10) . .
C44 C43 O8 112.8(13) . .
C44 C43 H43A 109.0 . .
O8 C43 H43A 109.0 . .
C44 C43 H43B 109.0 . .
O8 C43 H43B 109.0 . .
H43A C43 H43B 107.8 . .
C43 C44 H44A 109.5 . .
C43 C44 H44B 109.5 . .
H44A C44 H44B 109.5 . .
C43 C44 H44C 109.5 . .
H44A C44 H44C 109.5 . .
H44B C44 H44C 109.5 . .
N7 B1 N5 106.9(10) . .
N7 B1 N9 107.9(10) . .
N5 B1 N9 107.3(9) . .
N7 B1 H1 112.0 . .
N5 B1 H1 111.2 . .
N9 B1 H1 111.3 . .
C1S O1S H1S 108.3 . .
O1S C1S H1SA 109.5 . .
O1S C1S H1SB 110.5 . .
H1SA C1S H1SB 109.5 . .
O1S C1S H1SC 108.4 . .
H1SA C1S H1SC 109.5 . .
H1SB C1S H1SC 109.5 . .
O11 Cl1 O10 108.6(6) . .
O11 Cl1 O12 110.4(5) . .
O10 Cl1 O12 109.7(5) . .
O11 Cl1 O9 110.2(5) . .
O10 Cl1 O9 109.8(5) . .
O12 Cl1 O9 108.1(5) . .

loop_
_geom_bond_atom_site_label_1
_geom_bond_atom_site_label_2
_geom_bond_distance
_geom_bond_site_symmetry_2
Co1 N1 1.872(10) .
Co1 N2 1.895(8) 3_566
Co1 N10 1.917(9) .
Co1 N12 1.925(8) .
Co1 N11 1.926(9) .
Co1 N13 1.937(8) .
Fe1 C1 1.854(12) .
Fe1 C2 1.876(9) .
Fe1 C3 1.909(11) .
Fe1 N6 1.994(9) .
Fe1 N8 1.995(9) .
Fe1 N4 2.009(9) .
O1 C23 1.212(14) .
O2 C23 1.309(14) .
O2 C24 1.452(14) .
O3 C26 1.220(14) .
O4 C26 1.325(14) .
O4 C27 1.469(13) .
O5 C39 1.198(12) .
O6 C39 1.311(12) .
O6 C40 1.454(13) .
O7 C42 1.204(13) .
O8 C42 1.313(14) .
O8 C43 1.475(14) .
N1 C1 1.169(14) .
N2 C2 1.116(12) .
N2 Co1 1.895(8) 3_566
N3 C3 1.160(15) .
N4 N5 1.325(13) .
N4 C4 1.372(15) .
N5 C6 1.340(16) .
N5 B1 1.560(18) .
N6 C7 1.297(14) .
N6 N7 1.386(14) .
N7 C9 1.333(15) .
N7 B1 1.549(16) .
N8 C10 1.351(14) .
N8 N9 1.372(13) .
N9 C12 1.335(15) .
N9 B1 1.560(16) .
N10 C13 1.326(13) .
N10 C17 1.362(13) .
N11 C22 1.333(14) .
N11 C18 1.337(13) .
N12 C29 1.346(13) .
N12 C33 1.353(12) .
N13 C38 1.325(13) .
N13 C34 1.355(13) .
C4 C5 1.388(16) .
C4 H4 0.9500 .
C5 C6 1.31(2) .
C5 H5 0.9500 .
C6 H6 0.9500 .
C7 C8 1.410(17) .
C7 H7 0.9500 .
C8 C9 1.389(19) .
C8 H8 0.9500 .
C9 H9 0.9500 .
C10 C11 1.395(17) .
C10 H10 0.9500 .
C11 C12 1.378(17) .
C11 H11 0.9500 .
C12 H12 0.9500 .
C13 C14 1.372(15) .
C13 H13 0.9500 .
C14 C15 1.406(15) .
C14 H14 0.9500 .
C15 C16 1.380(16) .
C15 C23 1.520(15) .
C16 C17 1.396(15) .
C16 H16 0.9500 .
C17 C18 1.489(14) .
C18 C19 1.377(15) .
C19 C20 1.376(16) .
C19 H19 0.9500 .
C20 C21 1.375(16) .
C20 C26 1.515(16) .
C21 C22 1.404(15) .
C21 H21 0.9500 .
C22 H22 0.9500 .
C24 C25 1.493(17) .
C24 H24A 0.9900 .
C24 H24B 0.9900 .
C25 H25A 0.9800 .
C25 H25B 0.9800 .
C25 H25C 0.9800 .
C27 C28 1.493(17) .
C27 H27A 0.9900 .
C27 H27B 0.9900 .
C28 H28A 0.9800 .
C28 H28B 0.9800 .
C28 H28C 0.9800 .
C29 C30 1.364(15) .
C29 H29 0.9500 .
C30 C31 1.378(14) .
C30 H30 0.9500 .
C31 C32 1.374(14) .
C31 C39 1.512(15) .
C32 C33 1.393(15) .
C32 H32 0.9500 .
C33 C34 1.472(14) .
C34 C35 1.381(15) .
C35 C36 1.394(15) .
C35 H35 0.9500 .
C36 C37 1.390(15) .
C36 C42 1.507(16) .
C37 C38 1.395(15) .
C37 H37 0.9500 .
C38 H38 0.9500 .
C40 C41 1.493(16) .
C40 H40A 0.9900 .
C40 H40B 0.9900 .
C41 H41A 0.9800 .
C41 H41B 0.9800 .
C41 H41C 0.9800 .
C43 C44 1.47(2) .
C43 H43A 0.9900 .
C43 H43B 0.9900 .
C44 H44A 0.9800 .
C44 H44B 0.9800 .
C44 H44C 0.9800 .
B1 H1 1.0004 .
O1S C1S 1.441(19) .
O1S H1S 0.8414 .
C1S H1SA 0.9818 .
C1S H1SB 0.9809 .
C1S H1SC 0.9816 .
Cl1 O11 1.429(9) .
Cl1 O10 1.433(9) .
Cl1 O12 1.442(9) .
Cl1 O9 1.443(8) .

loop_
_geom_torsion_atom_site_label_1
_geom_torsion_atom_site_label_2
_geom_torsion_atom_site_label_3
_geom_torsion_atom_site_label_4
_geom_torsion
_geom_torsion_site_symmetry_1
N2 Co1 N1 C1 -7(3) 3_566
N10 Co1 N1 C1 -97(7) .
N12 Co1 N1 C1 86(3) .
N11 Co1 N1 C1 -94(3) .
N13 Co1 N1 C1 169(3) .
C1 Fe1 N4 N5 -137.5(8) .
C2 Fe1 N4 N5 132.0(8) .
C3 Fe1 N4 N5 -86(18) .
N6 Fe1 N4 N5 -45.2(8) .
N8 Fe1 N4 N5 42.0(8) .
C1 Fe1 N4 C4 39.5(9) .
C2 Fe1 N4 C4 -51.0(9) .
C3 Fe1 N4 C4 91(18) .
N6 Fe1 N4 C4 131.8(9) .
N8 Fe1 N4 C4 -141.0(9) .
C4 N4 N5 C6 -3.0(12) .
Fe1 N4 N5 C6 174.6(8) .
C4 N4 N5 B1 -177.0(9) .
Fe1 N4 N5 B1 0.7(12) .
C1 Fe1 N6 C7 -47.4(13) .
C2 Fe1 N6 C7 152(7) .
C3 Fe1 N6 C7 41.0(13) .
N8 Fe1 N6 C7 133.5(13) .
N4 Fe1 N6 C7 -138.0(13) .
C1 Fe1 N6 N7 133.6(9) .
C2 Fe1 N6 N7 -27(8) .
C3 Fe1 N6 N7 -138.0(9) .
N8 Fe1 N6 N7 -45.5(8) .
N4 Fe1 N6 N7 42.9(8) .
C7 N6 N7 C9 0.4(14) .
Fe1 N6 N7 C9 179.7(9) .
C7 N6 N7 B1 -178.7(11) .
Fe1 N6 N7 B1 0.6(14) .
C1 Fe1 N8 C10 171(100) .
C2 Fe1 N8 C10 47.9(11) .
C3 Fe1 N8 C10 -40.8(11) .
N6 Fe1 N8 C10 -133.0(11) .
N4 Fe1 N8 C10 140.3(11) .
C1 Fe1 N8 N9 -7(23) .
C2 Fe1 N8 N9 -130.2(8) .
C3 Fe1 N8 N9 141.1(8) .
N6 Fe1 N8 N9 48.9(8) .
N4 Fe1 N8 N9 -37.8(8) .
C10 N8 N9 C12 3.2(12) .
Fe1 N8 N9 C12 -178.2(7) .
C10 N8 N9 B1 175.2(10) .
Fe1 N8 N9 B1 -6.1(13) .
N1 Co1 N10 C13 -172(5) .
N2 Co1 N10 C13 98.6(9) 3_566
N12 Co1 N10 C13 5.6(9) .
N11 Co1 N10 C13 -175.0(9) .
N13 Co1 N10 C13 -77.9(9) .
N1 Co1 N10 C17 11(6) .
N2 Co1 N10 C17 -77.6(7) 3_566
N12 Co1 N10 C17 -170.7(6) .
N11 Co1 N10 C17 8.7(7) .
N13 Co1 N10 C17 105.8(7) .
N1 Co1 N11 C22 -1.2(8) .
N2 Co1 N11 C22 -92.2(8) 3_566
N10 Co1 N11 C22 178.6(8) .
N12 Co1 N11 C22 -50(27) .
N13 Co1 N11 C22 90.1(8) .
N1 Co1 N11 C18 169.4(7) .
N2 Co1 N11 C18 78.4(7) 3_566
N10 Co1 N11 C18 -10.8(6) .
N12 Co1 N11 C18 121(27) .
N13 Co1 N11 C18 -99.2(7) .
N1 Co1 N12 C29 -86.2(8) .
N2 Co1 N12 C29 4.8(8) 3_566
N10 Co1 N12 C29 93.9(8) .
N11 Co1 N12 C29 -38(27) .
N13 Co1 N12 C29 -177.6(9) .
N1 Co1 N12 C33 79.4(7) .
N2 Co1 N12 C33 170.3(7) 3_566
N10 Co1 N12 C33 -100.5(7) .
N11 Co1 N12 C33 128(27) .
N13 Co1 N12 C33 -12.0(7) .
N1 Co1 N13 C38 103.3(9) .
N2 Co1 N13 C38 -133(5) 3_566
N10 Co1 N13 C38 -73.3(9) .
N12 Co1 N13 C38 -170.1(10) .
N11 Co1 N13 C38 10.4(10) .
N1 Co1 N13 C34 -82.6(8) .
N2 Co1 N13 C34 41(6) 3_566
N10 Co1 N13 C34 100.8(8) .
N12 Co1 N13 C34 4.1(8) .
N11 Co1 N13 C34 -175.4(8) .
Co1 N1 C1 Fe1 130(13) .
C2 Fe1 C1 N1 -114(14) .
C3 Fe1 C1 N1 -26(14) .
N6 Fe1 C1 N1 67(14) .
N8 Fe1 C1 N1 123(22) .
N4 Fe1 C1 N1 153(14) .
Co1 N2 C2 Fe1 -36(100) 3_566
C1 Fe1 C2 N2 -106(100) .
C3 Fe1 C2 N2 166(100) .
N6 Fe1 C2 N2 55(100) .
N8 Fe1 C2 N2 73(100) .
N4 Fe1 C2 N2 -15(100) .
C1 Fe1 C3 N3 -76(21) .
C2 Fe1 C3 N3 15(21) .
N6 Fe1 C3 N3 -168(21) .
N8 Fe1 C3 N3 105(21) .
N4 Fe1 C3 N3 -127(22) .
N5 N4 C4 C5 2.6(12) .
Fe1 N4 C4 C5 -174.8(8) .
N4 C4 C5 C6 -1.2(13) .
C4 C5 C6 N5 -0.7(14) .
N4 N5 C6 C5 2.4(14) .
B1 N5 C6 C5 174.9(12) .
N7 N6 C7 C8 -0.9(14) .
Fe1 N6 C7 C8 -180.0(9) .
N6 C7 C8 C9 1.0(16) .
N6 N7 C9 C8 0.2(15) .
B1 N7 C9 C8 179.2(12) .
C7 C8 C9 N7 -0.7(15) .
N9 N8 C10 C11 -2.5(13) .
Fe1 N8 C10 C11 179.2(8) .
N8 C10 C11 C12 1.0(14) .
N8 N9 C12 C11 -2.7(14) .
B1 N9 C12 C11 -173.4(12) .
C10 C11 C12 N9 1.0(14) .
C17 N10 C13 C14 -2.0(15) .
Co1 N10 C13 C14 -178.1(7) .
N10 C13 C14 C15 1.6(16) .
C13 C14 C15 C16 0.2(15) .
C13 C14 C15 C23 176.5(9) .
C14 C15 C16 C17 -1.3(15) .
C23 C15 C16 C17 -177.4(9) .
C13 N10 C17 C16 0.7(14) .
Co1 N10 C17 C16 177.4(7) .
C13 N10 C17 C18 177.9(8) .
Co1 N10 C17 C18 -5.4(10) .
C15 C16 C17 N10 0.9(14) .
C15 C16 C17 C18 -176.0(9) .
C22 N11 C18 C19 0.7(14) .
Co1 N11 C18 C19 -170.5(7) .
C22 N11 C18 C17 -178.5(8) .
Co1 N11 C18 C17 10.3(10) .
N10 C17 C18 N11 -3.2(11) .
C16 C17 C18 N11 174.0(9) .
N10 C17 C18 C19 177.7(9) .
C16 C17 C18 C19 -5.2(14) .
N11 C18 C19 C20 -2.1(14) .
C17 C18 C19 C20 177.0(9) .
C18 C19 C20 C21 2.0(15) .
C18 C19 C20 C26 -177.7(9) .
C19 C20 C21 C22 -0.6(15) .
C26 C20 C21 C22 179.0(9) .
C18 N11 C22 C21 0.7(14) .
Co1 N11 C22 C21 170.9(7) .
C20 C21 C22 N11 -0.8(15) .
C24 O2 C23 O1 -4.3(16) .
C24 O2 C23 C15 176.0(9) .
C16 C15 C23 O1 168.3(11) .
C14 C15 C23 O1 -7.9(16) .
C16 C15 C23 O2 -12.0(14) .
C14 C15 C23 O2 171.8(9) .
C23 O2 C24 C25 -172.2(10) .
C27 O4 C26 O3 2.5(16) .
C27 O4 C26 C20 -175.6(9) .
C21 C20 C26 O3 -175.1(10) .
C19 C20 C26 O3 4.6(16) .
C21 C20 C26 O4 3.2(14) .
C19 C20 C26 O4 -177.2(9) .
C26 O4 C27 C28 -82.0(13) .
C33 N12 C29 C30 -3.1(15) .
Co1 N12 C29 C30 161.8(8) .
N12 C29 C30 C31 1.0(17) .
C29 C30 C31 C32 0.2(17) .
C29 C30 C31 C39 -178.8(10) .
C30 C31 C32 C33 0.8(16) .
C39 C31 C32 C33 179.8(10) .
C29 N12 C33 C32 4.2(14) .
Co1 N12 C33 C32 -162.8(8) .
C29 N12 C33 C34 -175.8(9) .
Co1 N12 C33 C34 17.2(10) .
C31 C32 C33 N12 -3.1(16) .
C31 C32 C33 C34 176.9(10) .
C38 N13 C34 C35 0.9(16) .
Co1 N13 C34 C35 -173.6(9) .
C38 N13 C34 C33 178.6(9) .
Co1 N13 C34 C33 4.1(12) .
N12 C33 C34 N13 -14.1(13) .
C32 C33 C34 N13 166.0(10) .
N12 C33 C34 C35 163.5(10) .
C32 C33 C34 C35 -16.5(17) .
N13 C34 C35 C36 1.7(17) .
C33 C34 C35 C36 -175.7(10) .
C34 C35 C36 C37 -4.5(17) .
C34 C35 C36 C42 177.7(11) .
C35 C36 C37 C38 4.6(17) .
C42 C36 C37 C38 -177.7(11) .
C34 N13 C38 C37 -0.7(17) .
Co1 N13 C38 C37 173.1(9) .
C36 C37 C38 N13 -2.1(18) .
C40 O6 C39 O5 -2.8(16) .
C40 O6 C39 C31 175.6(10) .
C32 C31 C39 O5 170.4(11) .
C30 C31 C39 O5 -10.6(17) .
C32 C31 C39 O6 -8.0(15) .
C30 C31 C39 O6 171.0(10) .
C39 O6 C40 C41 -169.6(10) .
C43 O8 C42 O7 -1.2(19) .
C43 O8 C42 C36 173.5(11) .
C37 C36 C42 O7 -172.4(12) .
C35 C36 C42 O7 5.3(18) .
C37 C36 C42 O8 12.6(16) .
C35 C36 C42 O8 -169.7(11) .
C42 O8 C43 C44 89.5(14) .
C9 N7 B1 N5 122.5(13) .
N6 N7 B1 N5 -58.6(13) .
C9 N7 B1 N9 -122.4(13) .
N6 N7 B1 N9 56.6(13) .
N4 N5 B1 N7 57.5(12) .
C6 N5 B1 N7 -114.6(14) .
N4 N5 B1 N9 -58.0(12) .
C6 N5 B1 N9 129.9(13) .
C12 N9 B1 N7 116.9(13) .
N8 N9 B1 N7 -53.2(13) .
C12 N9 B1 N5 -128.3(13) .
N8 N9 B1 N5 61.6(13) .
